data_1559690
loop_
_publ_author_name
'Song, Min'
'Zhang, Jian'
'Chan, Ging'
'Hou, Ying'
'Chen, Xiu-Ping'
'Zhang, Xiao-Qi'
'Ye, Wen-Cai'
'Zhang, Qing-Wen'

_publ_section_title
;
 Bioactive Limonoids and Triterpenoids from the Fruits of <i>Melia
 azedarach</i>.
;
_journal_name_full 'Journal of natural products'
_journal_paper_doi 10.1021/acs.jnatprod.9b01151
_journal_year 2020
_chemical_absolute_configuration rmad
_chemical_formula_moiety 'C37 H50 O11'
_chemical_formula_sum 'C37 H50 O11'
_chemical_formula_weight 670.77
_space_group_crystal_system orthorhombic
_space_group_IT_number 19
_space_group_name_Hall 'P 2ac 2ab'
_space_group_name_H-M_alt 'P 21 21 21'
_atom_sites_solution_hydrogens geom
_atom_sites_solution_primary iterative
_audit_creation_date 2019-05-16
_audit_creation_method
;
Olex2 1.2
(compiled 2018.05.29 svn.r3508 for OlexSys, GUI svn.r5506)
;
_cell_angle_alpha 90
_cell_angle_beta 90
_cell_angle_gamma 90
_cell_formula_units_Z 4
_cell_length_a 9.15490(10)
_cell_length_b 17.17110(10)
_cell_length_c 21.80800(10)
_cell_measurement_reflns_used 29783
_cell_measurement_temperature 100.00(10)
_cell_measurement_theta_max 73.4960
_cell_measurement_theta_min 2.0210
_cell_volume 3428.21(5)
_computing_cell_refinement 'CrysAlisPro 1.171.38.43f (Rigaku OD, 2015)'
_computing_data_collection 'CrysAlisPro 1.171.38.43f (Rigaku OD, 2015)'
_computing_data_reduction 'CrysAlisPro 1.171.38.43f (Rigaku OD, 2015)'
_computing_molecular_graphics 'Olex2 (Dolomanov et al., 2009)'
_computing_publication_material 'Olex2 (Dolomanov et al., 2009)'
_computing_structure_refinement 'olex2.refine (Bourhis et al., 2015)'
_computing_structure_solution 'olex2.solve (Bourhis et al., 2015)'
_diffrn_ambient_environment N~2~
_diffrn_ambient_temperature 100.00(10)
_diffrn_detector 'CCD plate'
_diffrn_detector_area_resol_mean 5.2684
_diffrn_detector_type AtlasS2
_diffrn_measured_fraction_theta_full 1.000
_diffrn_measured_fraction_theta_max 0.990
_diffrn_measurement_details
;
List of Runs (angles in degrees, time in seconds):

  # Type    Start    End  Width  t~exp~   \w     \q     \k     \f   Frames
--------------------------------------------------------------------------
  1  \w    -96.00  -2.00   1.00    1.00    --  -41.11 125.00-180.00   94
  2  \w   -113.00 -13.00   1.00    1.00    --  -41.11 -57.00-150.00  100
  3  \w    -69.00  32.00   1.00    1.00    --  -41.11  57.00   0.00  101
  4  \w     34.00 133.00   1.00    1.00    --  106.95 -45.00-120.00   99
  5  \w     79.00 178.00   1.00    1.00    --  106.95  30.00-120.00   99
  6  \w     24.00 109.00   1.00    1.00    --  106.95 -94.00  90.00   85
  7  \w     34.00 133.00   1.00    1.00    --  106.95 -45.00  60.00   99
  8  \w     94.00 178.00   1.00    1.00    --  106.95 125.00 150.00   84
  9  \w     94.00 178.00   1.00    1.00    --  106.95 125.00   0.00   84
 10  \w    -69.00  32.00   1.00    1.00    --  -41.11  57.00 120.00  101
 11  \w   -113.00 -13.00   1.00    1.00    --  -41.11 -57.00  90.00  100
 12  \w   -113.00 -13.00   1.00    1.00    --  -41.11 -57.00 -30.00  100
 13  \w     81.00 178.00   1.00    1.00    --  106.95  45.00 150.00   97
 14  \w     79.00 178.00   1.00    1.00    --  106.95  30.00 -30.00   99
 15  \w     74.00 178.00   1.00    1.00    --  106.95  77.00 -30.00  104
 16  \w     24.00 109.00   1.00    1.00    --  106.95 -94.00 -90.00   85
 17  \w     78.00 178.00   1.00    1.00    --  106.95  61.00 -90.00  100
 18  \w     54.00 178.00   1.00    1.00    --  106.95  15.00  90.00  124
 19  \w   -117.00 -60.00   1.00    1.00    --  -41.11 -77.00-180.00   57
 20  \w   -117.00  -9.00   1.00    1.00    --  -41.11 -77.00  60.00  108
;
_diffrn_measurement_device 'four-circle diffractometer'
_diffrn_measurement_device_type 'SuperNova, Dual, Cu at zero, AtlasS2'
_diffrn_measurement_method '\w scans'
_diffrn_orient_matrix_type 'CrysAlisPro convention (1999,Acta A55,543-557)'
_diffrn_orient_matrix_UB_11 -0.0089721000
_diffrn_orient_matrix_UB_12 -0.0893371000
_diffrn_orient_matrix_UB_13 -0.0055253000
_diffrn_orient_matrix_UB_21 -0.0207452000
_diffrn_orient_matrix_UB_22 -0.0063752000
_diffrn_orient_matrix_UB_23 0.0699505000
_diffrn_orient_matrix_UB_31 -0.1666440000
_diffrn_orient_matrix_UB_32 0.0055630000
_diffrn_orient_matrix_UB_33 -0.0084259000
_diffrn_radiation_monochromator mirror
_diffrn_radiation_probe x-ray
_diffrn_radiation_type CuK\a
_diffrn_radiation_wavelength 1.54184
_diffrn_reflns_av_R_equivalents 0.0268
_diffrn_reflns_av_unetI/netI 0.0158
_diffrn_reflns_Laue_measured_fraction_full 1.000
_diffrn_reflns_Laue_measured_fraction_max 0.990
_diffrn_reflns_limit_h_max 9
_diffrn_reflns_limit_h_min -11
_diffrn_reflns_limit_k_max 21
_diffrn_reflns_limit_k_min -21
_diffrn_reflns_limit_l_max 27
_diffrn_reflns_limit_l_min -27
_diffrn_reflns_number 39305
_diffrn_reflns_point_group_measured_fraction_full 1.000
_diffrn_reflns_point_group_measured_fraction_max 0.982
_diffrn_reflns_theta_full 67.684
_diffrn_reflns_theta_max 73.601
_diffrn_reflns_theta_min 3.276
_diffrn_source 'micro-focus sealed X-ray tube'
_diffrn_source_type 'SuperNova (Cu) X-ray Source'
_exptl_absorpt_coefficient_mu 0.782
_exptl_absorpt_correction_T_max 1.00000
_exptl_absorpt_correction_T_min 0.65752
_exptl_absorpt_correction_type multi-scan
_exptl_absorpt_process_details
;
CrysAlisPro 1.171.38.43f (Rigaku Oxford Diffraction, 2015)
Empirical absorption correction using spherical harmonics,
 implemented in SCALE3 ABSPACK scaling algorithm.
;
_exptl_crystal_colour colourless
_exptl_crystal_colour_primary colourless
_exptl_crystal_density_diffrn 1.300
_exptl_crystal_description block
_exptl_crystal_F_000 1440
_exptl_crystal_size_max 0.15
_exptl_crystal_size_mid 0.13
_exptl_crystal_size_min 0.12
_refine_diff_density_max 0.312
_refine_diff_density_min -0.245
_refine_diff_density_rms 0.040
_refine_ls_abs_structure_details
;
 Flack x determined using 2866 quotients [(I+)-(I-)]/[(I+)+(I-)]
 (Parsons and Flack (2004), Acta Cryst. A60, s61).
;
_refine_ls_abs_structure_Flack 0.01(3)
_refine_ls_extinction_coef 0.00169(16)
_refine_ls_extinction_expression Fc^*^=kFc[1+0.001xFc^2^\l^3^/sin(2\q)]^-1/4^
_refine_ls_extinction_method SHELXL
_refine_ls_goodness_of_fit_ref 1.050
_refine_ls_hydrogen_treatment constr
_refine_ls_matrix_type full
_refine_ls_number_parameters 444
_refine_ls_number_reflns 6817
_refine_ls_number_restraints 0
_refine_ls_restrained_S_all 1.050
_refine_ls_R_factor_all 0.0319
_refine_ls_R_factor_gt 0.0314
_refine_ls_shift/su_max 0.001
_refine_ls_shift/su_mean 0.000
_refine_ls_structure_factor_coef Fsqd
_refine_ls_weighting_details
;
 w=1/[\s^2^(Fo^2^)+(0.0468P)^2^+0.7989P]
 where P=(Fo^2^+2Fc^2^)/3
;
_refine_ls_weighting_scheme calc
_refine_ls_wR_factor_gt 0.0820
_refine_ls_wR_factor_ref 0.0826
_reflns_Friedel_coverage 0.764
_reflns_Friedel_fraction_full 1.000
_reflns_Friedel_fraction_max 0.972
_reflns_number_gt 6689
_reflns_number_total 6817
_reflns_threshold_expression 'I > 2\s(I)'
_cod_data_source_file np9b01151_si_002.cif
_cod_data_source_block e-f-10
_cod_database_code 1559690
_shelxl_version_number 2013-2
_shelx_space_group_comment
;
The symmetry employed for this shelxl refinement is uniquely defined
by the following loop, which should always be used as a source of
symmetry information in preference to the above space-group names.
They are only intended as comments.
;
_shelx_estimated_absorpt_t_max 0.912
_shelx_estimated_absorpt_t_min 0.892
_reflns_odcompleteness_completeness 100.00
_reflns_odcompleteness_iscentric 1
_reflns_odcompleteness_theta 66.97
_olex2_refinement_description
;
1. Fixed Uiso
 At 1.2 times of:
  All C(H) groups, All C(H,H) groups
 At 1.5 times of:
  All C(H,H,H) groups
2.a Ternary CH refined with riding coordinates:
 C00E(H00E), C00F(H00F), C00G(H00G), C00I(H00I), C00K(H00K), C00O(H00O),
 C012(H012), C013(H013)
2.b Secondary CH2 refined with riding coordinates:
 C00J(H00A,H00B), C010(H01A,H01B), C015(H01F,H01G), C016(H01H,H01I)
2.c Aromatic/amide H refined with riding coordinates:
 C00M(H00M), C011(H011), C01A(H01S), C01B(H01T)
2.d Idealised Me refined as rotating group:
 C00U(H00C,H00D,H00H), C00V(H00J,H00L,H00N), C00W(H00P,H00Q,H00R), C00X(H00S,
 H00T,H00U), C00Z(H00V,H00W,H00X), C014(H01C,H01D,H01E), C017(H01J,H01K,H01L),
 C018(H01M,H01N,H01O), C019(H01P,H01Q,H01R), C01C(H01U,H01V,H01W)
;
_olex2_submission_special_instructions 'No special instructions were received'
_oxdiff_exptl_absorpt_empirical_details
;
Empirical correction (ABSPACK) includes:
- Absorption correction using spherical harmonics
- Frame scaling
;
_oxdiff_exptl_absorpt_empirical_full_max 1.335
_oxdiff_exptl_absorpt_empirical_full_min 0.600

loop_
_space_group_symop_operation_xyz
'x, y, z'
'-x+1/2, -y, z+1/2'
'-x, y+1/2, -z+1/2'
'x+1/2, -y+1/2, -z'

loop_
_atom_site_label
_atom_site_type_symbol
_atom_site_fract_x
_atom_site_fract_y
_atom_site_fract_z
_atom_site_U_iso_or_equiv
_atom_site_adp_type
_atom_site_occupancy
_atom_site_site_symmetry_order
_atom_site_calc_flag
_atom_site_refinement_flags_posn
_atom_site_refinement_flags_adp
_atom_site_refinement_flags_occupancy
_atom_site_disorder_assembly
_atom_site_disorder_group
O001 O 0.51878(14) 0.59083(7) 0.47727(5) 0.0172(3) Uani 1 1 d . . . . .
O002 O 0.46001(14) 0.69663(7) 0.37542(6) 0.0208(3) Uani 1 1 d . . . . .
O003 O 0.44291(15) 0.46221(8) 0.30796(6) 0.0229(3) Uani 1 1 d . . . . .
O004 O 0.52849(15) 0.80489(8) 0.42652(6) 0.0260(3) Uani 1 1 d . . . . .
O005 O 0.57249(15) 0.65213(8) 0.56607(6) 0.0249(3) Uani 1 1 d . . . . .
O006 O 0.56901(17) 0.45719(9) 0.57259(6) 0.0299(3) Uani 1 1 d . . . . .
O007 O 0.19734(17) 0.54899(9) 0.28692(6) 0.0315(3) Uani 1 1 d . . . . .
O008 O 0.34014(17) 0.47475(8) 0.60732(6) 0.0294(3) Uani 1 1 d . . . . .
O009 O 0.40805(19) 0.38708(9) 0.22452(7) 0.0372(4) Uani 1 1 d . . . . .
O00A O 0.4281(2) 0.22426(8) 0.45071(7) 0.0373(4) Uani 1 1 d . . . . .
O00B O 1.02610(19) 0.25524(9) 0.28098(9) 0.0432(4) Uani 1 1 d . . . . .
C00C C 0.5558(2) 0.75241(10) 0.39118(8) 0.0209(4) Uani 1 1 d . . . . .
C00D C 0.6117(2) 0.61769(10) 0.52054(8) 0.0192(4) Uani 1 1 d . . . . .
C00E C 0.36313(19) 0.59858(10) 0.48954(8) 0.0175(3) Uani 1 1 d . . . . .
H00E H 0.3466 0.5917 0.5336 0.021 Uiso 1 1 calc R . . . .
C00F C 0.2794(2) 0.55888(11) 0.38768(8) 0.0191(4) Uani 1 1 d . . . . .
H00F H 0.3827 0.5603 0.3760 0.023 Uiso 1 1 calc R . . . .
C00G C 0.3710(2) 0.45362(10) 0.45345(8) 0.0192(4) Uani 1 1 d . . . . .
H00G H 0.4732 0.4690 0.4479 0.023 Uiso 1 1 calc R . . . .
C00H C 0.4717(2) 0.43977(11) 0.24993(9) 0.0234(4) Uani 1 1 d . . . . .
C00I C 0.3133(2) 0.70019(11) 0.40220(8) 0.0204(4) Uani 1 1 d . . . . .
H00I H 0.2714 0.7520 0.3957 0.024 Uiso 1 1 calc R . . . .
C00J C 0.3157(2) 0.68130(10) 0.47134(8) 0.0194(4) Uani 1 1 d . . . . .
H00A H 0.3808 0.7180 0.4913 0.023 Uiso 1 1 calc R . . . .
H00B H 0.2185 0.6902 0.4876 0.023 Uiso 1 1 calc R . . . .
C00K C 0.3098(2) 0.43365(12) 0.33555(9) 0.0247(4) Uani 1 1 d . . . . .
H00K H 0.2637 0.3959 0.3080 0.030 Uiso 1 1 calc R . . . .
C00L C 0.28137(19) 0.53234(10) 0.45436(8) 0.0186(4) Uani 1 1 d . . . . .
C00M C 0.6486(2) 0.54675(12) 0.24859(9) 0.0264(4) Uani 1 1 d . . . . .
H00M H 0.6114 0.5585 0.2872 0.032 Uiso 1 1 calc R . . . .
C00N C 0.5899(2) 0.48544(12) 0.22023(9) 0.0249(4) Uani 1 1 d . . . . .
C00O C 0.2113(2) 0.50418(12) 0.34227(9) 0.0244(4) Uani 1 1 d . . . . .
H00O H 0.1146 0.4880 0.3567 0.029 Uiso 1 1 calc R . . . .
C00P C 0.4391(2) 0.44827(10) 0.56679(8) 0.0232(4) Uani 1 1 d . . . . .
C00Q C 0.3372(2) 0.39470(11) 0.39930(9) 0.0236(4) Uani 1 1 d . . . . .
C00R C 0.6098(2) 0.35033(11) 0.38723(9) 0.0254(4) Uani 1 1 d . . . . .
C00S C 0.2213(2) 0.63916(11) 0.36902(8) 0.0225(4) Uani 1 1 d . . . . .
C00T C 0.4651(2) 0.33732(11) 0.39109(9) 0.0249(4) Uani 1 1 d . . . . .
C00U C 0.1940(2) 0.34986(13) 0.41331(10) 0.0314(5) Uani 1 1 d . . . . .
H00C H 0.2099 0.3148 0.4470 0.047 Uiso 1 1 calc GR . . . .
H00D H 0.1650 0.3208 0.3778 0.047 Uiso 1 1 calc GR . . . .
H00H H 0.1184 0.3862 0.4239 0.047 Uiso 1 1 calc GR . . . .
C00V C 0.7653(2) 0.59800(12) 0.50411(9) 0.0246(4) Uani 1 1 d . . . . .
H00J H 0.7850 0.5449 0.5151 0.037 Uiso 1 1 calc GR . . . .
H00L H 0.8308 0.6318 0.5259 0.037 Uiso 1 1 calc GR . . . .
H00N H 0.7790 0.6046 0.4608 0.037 Uiso 1 1 calc GR . . . .
C00W C 0.6962(2) 0.42433(11) 0.39572(11) 0.0302(4) Uani 1 1 d . . . . .
H00P H 0.6417 0.4675 0.3796 0.045 Uiso 1 1 calc GR . . . .
H00Q H 0.7875 0.4201 0.3743 0.045 Uiso 1 1 calc GR . . . .
H00R H 0.7144 0.4325 0.4386 0.045 Uiso 1 1 calc GR . . . .
C00X C 0.1294(2) 0.52582(12) 0.48442(9) 0.0244(4) Uani 1 1 d . . . . .
H00S H 0.1363 0.4947 0.5209 0.037 Uiso 1 1 calc GR . . . .
H00T H 0.0627 0.5018 0.4562 0.037 Uiso 1 1 calc GR . . . .
H00U H 0.0947 0.5769 0.4949 0.037 Uiso 1 1 calc GR . . . .
C00Y C 0.8170(3) 0.27973(11) 0.33092(11) 0.0324(5) Uani 1 1 d . . . . .
C00Z C 0.6996(2) 0.74162(12) 0.35964(9) 0.0256(4) Uani 1 1 d . . . . .
H00V H 0.7210 0.6870 0.3565 0.038 Uiso 1 1 calc GR . . . .
H00W H 0.7749 0.7670 0.3829 0.038 Uiso 1 1 calc GR . . . .
H00X H 0.6950 0.7639 0.3193 0.038 Uiso 1 1 calc GR . . . .
C010 C 0.3673(2) 0.40680(11) 0.51416(9) 0.0248(4) Uani 1 1 d . . . . .
H01A H 0.2664 0.3961 0.5248 0.030 Uiso 1 1 calc R . . . .
H01B H 0.4159 0.3572 0.5078 0.030 Uiso 1 1 calc R . . . .
C011 C 0.9414(3) 0.23862(13) 0.33101(11) 0.0345(5) Uani 1 1 d . . . . .
H011 H 0.9670 0.2031 0.3614 0.041 Uiso 1 1 calc R . . . .
C012 C 0.6943(3) 0.27468(11) 0.37658(10) 0.0285(4) Uani 1 1 d . . . . .
H012 H 0.7340 0.2568 0.4159 0.034 Uiso 1 1 calc R . . . .
C013 C 0.4377(3) 0.25041(11) 0.38805(10) 0.0300(4) Uani 1 1 d . . . . .
H013 H 0.3487 0.2383 0.3650 0.036 Uiso 1 1 calc R . . . .
C014 C 0.0578(2) 0.65480(14) 0.38148(10) 0.0307(4) Uani 1 1 d . . . . .
H01C H 0.0009 0.6117 0.3668 0.046 Uiso 1 1 calc GR . . . .
H01D H 0.0284 0.7015 0.3606 0.046 Uiso 1 1 calc GR . . . .
H01E H 0.0426 0.6610 0.4248 0.046 Uiso 1 1 calc GR . . . .
C015 C 0.2410(2) 0.62848(12) 0.29927(9) 0.0274(4) Uani 1 1 d . . . . .
H01F H 0.1799 0.6648 0.2768 0.033 Uiso 1 1 calc R . . . .
H01G H 0.3420 0.6368 0.2876 0.033 Uiso 1 1 calc R . . . .
C016 C 0.5728(3) 0.21856(12) 0.35665(10) 0.0338(5) Uani 1 1 d . . . . .
H01H H 0.5612 0.2188 0.3124 0.041 Uiso 1 1 calc R . . . .
H01I H 0.5934 0.1659 0.3701 0.041 Uiso 1 1 calc R . . . .
C017 C 0.6305(3) 0.45701(14) 0.15711(10) 0.0370(5) Uani 1 1 d . . . . .
H01J H 0.6641 0.4042 0.1596 0.055 Uiso 1 1 calc GR . . . .
H01K H 0.7067 0.4893 0.1407 0.055 Uiso 1 1 calc GR . . . .
H01L H 0.5465 0.4595 0.1308 0.055 Uiso 1 1 calc GR . . . .
C018 C 0.3985(3) 0.51948(14) 0.65824(9) 0.0375(5) Uani 1 1 d . . . . .
H01M H 0.4718 0.5548 0.6434 0.056 Uiso 1 1 calc GR . . . .
H01N H 0.4412 0.4848 0.6877 0.056 Uiso 1 1 calc GR . . . .
H01O H 0.3212 0.5485 0.6773 0.056 Uiso 1 1 calc GR . . . .
C019 C 0.7674(3) 0.59865(14) 0.22529(10) 0.0373(5) Uani 1 1 d . . . . .
H01P H 0.7916 0.5843 0.1840 0.056 Uiso 1 1 calc GR . . . .
H01Q H 0.8522 0.5933 0.2508 0.056 Uiso 1 1 calc GR . . . .
H01R H 0.7348 0.6518 0.2261 0.056 Uiso 1 1 calc GR . . . .
C01A C 0.9511(4) 0.30892(15) 0.24949(15) 0.0616(9) Uani 1 1 d . . . . .
H01S H 0.9831 0.3317 0.2132 0.074 Uiso 1 1 calc R . . . .
C01B C 0.8236(4) 0.32572(16) 0.27708(16) 0.0667(10) Uani 1 1 d . . . . .
H01T H 0.7533 0.3608 0.2634 0.080 Uiso 1 1 calc R . . . .
C01C C 0.3648(4) 0.14907(15) 0.45624(15) 0.0577(8) Uani 1 1 d . . . . .
H01U H 0.4186 0.1128 0.4315 0.087 Uiso 1 1 calc GR . . . .
H01V H 0.2651 0.1508 0.4426 0.087 Uiso 1 1 calc GR . . . .
H01W H 0.3678 0.1328 0.4983 0.087 Uiso 1 1 calc GR . . . .

loop_
_atom_site_aniso_label
_atom_site_aniso_U_11
_atom_site_aniso_U_22
_atom_site_aniso_U_33
_atom_site_aniso_U_23
_atom_site_aniso_U_13
_atom_site_aniso_U_12
O001 0.0137(6) 0.0208(6) 0.0172(6) -0.0013(5) -0.0012(5) -0.0010(5)
O002 0.0184(7) 0.0238(6) 0.0203(6) 0.0008(5) 0.0030(5) 0.0041(5)
O003 0.0202(7) 0.0287(7) 0.0198(6) -0.0062(5) 0.0014(5) -0.0045(6)
O004 0.0231(7) 0.0279(7) 0.0271(7) -0.0038(5) 0.0015(6) 0.0028(6)
O005 0.0242(7) 0.0289(7) 0.0215(6) -0.0049(5) -0.0019(6) -0.0025(6)
O006 0.0284(8) 0.0368(8) 0.0245(7) -0.0001(6) -0.0012(6) 0.0037(6)
O007 0.0297(8) 0.0432(8) 0.0215(6) -0.0052(6) -0.0082(6) 0.0011(7)
O008 0.0358(8) 0.0316(7) 0.0210(6) -0.0015(6) 0.0090(6) 0.0005(6)
O009 0.0430(9) 0.0397(8) 0.0288(7) -0.0162(6) 0.0078(7) -0.0144(7)
O00A 0.0512(10) 0.0246(7) 0.0362(8) 0.0007(6) 0.0137(7) -0.0098(7)
O00B 0.0332(9) 0.0336(8) 0.0627(11) -0.0145(8) 0.0155(8) -0.0068(7)
C00C 0.0201(9) 0.0224(8) 0.0202(8) 0.0041(7) -0.0009(7) 0.0042(7)
C00D 0.0206(9) 0.0184(8) 0.0186(8) 0.0014(7) -0.0037(7) -0.0040(7)
C00E 0.0135(8) 0.0217(8) 0.0174(8) -0.0012(7) 0.0021(6) 0.0000(7)
C00F 0.0123(8) 0.0262(9) 0.0187(8) -0.0034(7) -0.0005(7) -0.0001(7)
C00G 0.0176(8) 0.0208(8) 0.0192(8) -0.0019(7) 0.0023(7) -0.0030(7)
C00H 0.0253(10) 0.0254(9) 0.0195(8) -0.0051(7) 0.0007(8) 0.0017(8)
C00I 0.0153(9) 0.0250(9) 0.0209(8) -0.0003(7) 0.0018(7) 0.0053(7)
C00J 0.0170(9) 0.0215(8) 0.0195(8) -0.0019(6) 0.0020(7) 0.0030(7)
C00K 0.0195(9) 0.0311(10) 0.0235(9) -0.0098(7) 0.0010(7) -0.0075(8)
C00L 0.0151(8) 0.0221(8) 0.0186(8) -0.0031(7) 0.0010(7) -0.0023(7)
C00M 0.0304(11) 0.0282(9) 0.0207(8) -0.0020(8) 0.0035(8) -0.0030(8)
C00N 0.0276(10) 0.0277(9) 0.0193(8) -0.0031(7) 0.0018(8) 0.0015(8)
C00O 0.0168(9) 0.0359(10) 0.0206(8) -0.0058(7) -0.0022(7) -0.0030(8)
C00P 0.0299(11) 0.0205(8) 0.0193(8) 0.0044(7) 0.0055(8) 0.0037(8)
C00Q 0.0213(10) 0.0246(9) 0.0249(9) -0.0068(7) 0.0036(7) -0.0070(8)
C00R 0.0302(11) 0.0186(8) 0.0273(9) -0.0024(7) 0.0030(8) -0.0016(8)
C00S 0.0166(9) 0.0307(9) 0.0203(8) -0.0004(7) -0.0020(7) 0.0044(8)
C00T 0.0312(11) 0.0199(8) 0.0235(9) -0.0050(7) 0.0052(8) -0.0054(8)
C00U 0.0276(11) 0.0319(10) 0.0347(11) -0.0104(8) 0.0059(9) -0.0125(9)
C00V 0.0189(10) 0.0302(10) 0.0246(9) -0.0019(8) -0.0029(7) -0.0035(8)
C00W 0.0227(10) 0.0221(9) 0.0459(12) -0.0041(8) 0.0042(9) -0.0017(8)
C00X 0.0167(9) 0.0310(9) 0.0254(9) -0.0055(8) 0.0041(7) -0.0035(8)
C00Y 0.0353(12) 0.0190(8) 0.0429(12) -0.0027(8) 0.0118(10) 0.0010(9)
C00Z 0.0210(10) 0.0273(9) 0.0284(9) 0.0017(8) 0.0042(8) 0.0031(8)
C010 0.0288(11) 0.0211(8) 0.0246(9) 0.0002(7) 0.0043(8) -0.0025(8)
C011 0.0294(12) 0.0313(10) 0.0428(12) -0.0096(9) 0.0008(10) -0.0057(9)
C012 0.0337(12) 0.0207(8) 0.0312(10) -0.0005(8) 0.0077(9) 0.0009(8)
C013 0.0370(12) 0.0221(9) 0.0309(10) -0.0067(8) 0.0065(9) -0.0088(9)
C014 0.0176(10) 0.0445(11) 0.0299(10) -0.0021(9) -0.0031(8) 0.0066(9)
C015 0.0236(10) 0.0364(11) 0.0221(9) -0.0003(8) -0.0046(8) 0.0052(9)
C016 0.0442(13) 0.0204(9) 0.0367(11) -0.0062(8) 0.0095(10) -0.0032(9)
C017 0.0458(13) 0.0408(12) 0.0243(10) -0.0087(9) 0.0112(9) -0.0094(11)
C018 0.0527(15) 0.0399(12) 0.0199(9) -0.0045(8) 0.0073(9) -0.0017(11)
C019 0.0425(14) 0.0398(12) 0.0297(10) -0.0043(9) 0.0078(10) -0.0116(11)
C01A 0.083(2) 0.0287(11) 0.0737(19) 0.0094(12) 0.0501(19) 0.0117(14)
C01B 0.084(2) 0.0403(14) 0.075(2) 0.0270(14) 0.0490(19) 0.0360(15)
C01C 0.078(2) 0.0306(12) 0.0639(18) 0.0032(12) 0.0234(16) -0.0202(13)

loop_
_atom_type_symbol
_atom_type_description
_atom_type_scat_dispersion_real
_atom_type_scat_dispersion_imag
_atom_type_scat_source
C C 0.0181 0.0091 'International Tables Vol C Tables 4.2.6.8 and 6.1.1.4'
H H 0.0000 0.0000 'International Tables Vol C Tables 4.2.6.8 and 6.1.1.4'
O O 0.0492 0.0322 'International Tables Vol C Tables 4.2.6.8 and 6.1.1.4'

loop_
_geom_angle_atom_site_label_1
_geom_angle_atom_site_label_2
_geom_angle_atom_site_label_3
_geom_angle
_geom_angle_site_symmetry_1
_geom_angle_site_symmetry_3
_geom_angle_publ_flag
C00D O001 C00E 117.14(14) . . ?
C00C O002 C00I 117.80(14) . . ?
C00H O003 C00K 117.30(14) . . ?
C00O O007 C015 108.90(14) . . ?
C00P O008 C018 115.67(17) . . ?
C01C O00A C013 112.88(19) . . ?
C01A O00B C011 105.19(19) . . ?
O002 C00C C00Z 111.60(16) . . ?
O004 C00C O002 123.94(18) . . ?
O004 C00C C00Z 124.46(18) . . ?
O001 C00D C00V 110.39(15) . . ?
O005 C00D O001 123.60(18) . . ?
O005 C00D C00V 126.01(17) . . ?
O001 C00E H00E 108.7 . . ?
O001 C00E C00J 108.26(14) . . ?
O001 C00E C00L 108.18(13) . . ?
C00J C00E H00E 108.7 . . ?
C00J C00E C00L 114.24(15) . . ?
C00L C00E H00E 108.7 . . ?
C00L C00F H00F 104.1 . . ?
C00L C00F C00S 121.78(15) . . ?
C00O C00F H00F 104.1 . . ?
C00O C00F C00L 116.59(16) . . ?
C00O C00F C00S 104.12(15) . . ?
C00S C00F H00F 104.1 . . ?
C00L C00G H00G 105.5 . . ?
C00L C00G C00Q 116.95(15) . . ?
C00Q C00G H00G 105.5 . . ?
C010 C00G H00G 105.5 . . ?
C010 C00G C00L 114.93(14) . . ?
C010 C00G C00Q 107.52(14) . . ?
O003 C00H C00N 113.63(16) . . ?
O009 C00H O003 123.28(19) . . ?
O009 C00H C00N 123.08(18) . . ?
O002 C00I H00I 109.8 . . ?
O002 C00I C00J 111.57(14) . . ?
O002 C00I C00S 106.74(14) . . ?
C00J C00I H00I 109.8 . . ?
C00S C00I H00I 109.8 . . ?
C00S C00I C00J 109.07(15) . . ?
C00E C00J C00I 116.79(14) . . ?
C00E C00J H00A 108.1 . . ?
C00E C00J H00B 108.1 . . ?
C00I C00J H00A 108.1 . . ?
C00I C00J H00B 108.1 . . ?
H00A C00J H00B 107.3 . . ?
O003 C00K H00K 109.4 . . ?
O003 C00K C00O 105.69(15) . . ?
O003 C00K C00Q 112.35(16) . . ?
C00O C00K H00K 109.4 . . ?
C00O C00K C00Q 110.55(15) . . ?
C00Q C00K H00K 109.4 . . ?
C00E C00L C00G 112.32(14) . . ?
C00F C00L C00E 104.86(14) . . ?
C00F C00L C00G 104.47(13) . . ?
C00F C00L C00X 114.61(15) . . ?
C00X C00L C00E 106.03(14) . . ?
C00X C00L C00G 114.30(15) . . ?
C00N C00M H00M 116.4 . . ?
C00N C00M C019 127.29(19) . . ?
C019 C00M H00M 116.4 . . ?
C00H C00N C017 114.01(17) . . ?
C00M C00N C00H 120.53(17) . . ?
C00M C00N C017 125.44(19) . . ?
O007 C00O C00F 104.84(15) . . ?
O007 C00O C00K 113.53(16) . . ?
O007 C00O H00O 109.9 . . ?
C00F C00O C00K 108.48(15) . . ?
C00F C00O H00O 109.9 . . ?
C00K C00O H00O 109.9 . . ?
O006 C00P O008 123.55(18) . . ?
O006 C00P C010 124.89(18) . . ?
O008 C00P C010 111.55(17) . . ?
C00K C00Q C00G 114.88(15) . . ?
C00T C00Q C00G 110.23(15) . . ?
C00T C00Q C00K 106.99(15) . . ?
C00T C00Q C00U 110.37(16) . . ?
C00U C00Q C00G 109.59(15) . . ?
C00U C00Q C00K 104.60(16) . . ?
C00T C00R C00W 130.43(18) . . ?
C00T C00R C012 111.50(17) . . ?
C00W C00R C012 117.93(17) . . ?
C00F C00S C014 116.46(17) . . ?
C00F C00S C015 96.57(15) . . ?
C00I C00S C00F 107.47(15) . . ?
C00I C00S C014 109.38(16) . . ?
C00I C00S C015 118.98(16) . . ?
C015 C00S C014 107.90(16) . . ?
C00R C00T C00Q 130.48(17) . . ?
C00R C00T C013 108.92(18) . . ?
C013 C00T C00Q 120.58(18) . . ?
C00Q C00U H00C 109.5 . . ?
C00Q C00U H00D 109.5 . . ?
C00Q C00U H00H 109.5 . . ?
H00C C00U H00D 109.5 . . ?
H00C C00U H00H 109.5 . . ?
H00D C00U H00H 109.5 . . ?
C00D C00V H00J 109.5 . . ?
C00D C00V H00L 109.5 . . ?
C00D C00V H00N 109.5 . . ?
H00J C00V H00L 109.5 . . ?
H00J C00V H00N 109.5 . . ?
H00L C00V H00N 109.5 . . ?
C00R C00W H00P 109.5 . . ?
C00R C00W H00Q 109.5 . . ?
C00R C00W H00R 109.5 . . ?
H00P C00W H00Q 109.5 . . ?
H00P C00W H00R 109.5 . . ?
H00Q C00W H00R 109.5 . . ?
C00L C00X H00S 109.5 . . ?
C00L C00X H00T 109.5 . . ?
C00L C00X H00U 109.5 . . ?
H00S C00X H00T 109.5 . . ?
H00S C00X H00U 109.5 . . ?
H00T C00X H00U 109.5 . . ?
C011 C00Y C012 127.1(2) . . ?
C011 C00Y C01B 105.0(2) . . ?
C01B C00Y C012 127.8(2) . . ?
C00C C00Z H00V 109.5 . . ?
C00C C00Z H00W 109.5 . . ?
C00C C00Z H00X 109.5 . . ?
H00V C00Z H00W 109.5 . . ?
H00V C00Z H00X 109.5 . . ?
H00W C00Z H00X 109.5 . . ?
C00G C010 H01A 108.9 . . ?
C00G C010 H01B 108.9 . . ?
C00P C010 C00G 113.41(15) . . ?
C00P C010 H01A 108.9 . . ?
C00P C010 H01B 108.9 . . ?
H01A C010 H01B 107.7 . . ?
O00B C011 H011 124.1 . . ?
C00Y C011 O00B 111.8(2) . . ?
C00Y C011 H011 124.1 . . ?
C00R C012 H012 108.7 . . ?
C00R C012 C016 102.06(17) . . ?
C00Y C012 C00R 115.45(16) . . ?
C00Y C012 H012 108.7 . . ?
C00Y C012 C016 112.96(17) . . ?
C016 C012 H012 108.7 . . ?
O00A C013 C00T 106.00(15) . . ?
O00A C013 H013 111.7 . . ?
O00A C013 C016 111.45(19) . . ?
C00T C013 H013 111.7 . . ?
C00T C013 C016 103.87(17) . . ?
C016 C013 H013 111.7 . . ?
C00S C014 H01C 109.5 . . ?
C00S C014 H01D 109.5 . . ?
C00S C014 H01E 109.5 . . ?
H01C C014 H01D 109.5 . . ?
H01C C014 H01E 109.5 . . ?
H01D C014 H01E 109.5 . . ?
O007 C015 C00S 105.27(16) . . ?
O007 C015 H01F 110.7 . . ?
O007 C015 H01G 110.7 . . ?
C00S C015 H01F 110.7 . . ?
C00S C015 H01G 110.7 . . ?
H01F C015 H01G 108.8 . . ?
C012 C016 H01H 111.0 . . ?
C012 C016 H01I 111.0 . . ?
C013 C016 C012 103.72(16) . . ?
C013 C016 H01H 111.0 . . ?
C013 C016 H01I 111.0 . . ?
H01H C016 H01I 109.0 . . ?
C00N C017 H01J 109.5 . . ?
C00N C017 H01K 109.5 . . ?
C00N C017 H01L 109.5 . . ?
H01J C017 H01K 109.5 . . ?
H01J C017 H01L 109.5 . . ?
H01K C017 H01L 109.5 . . ?
O008 C018 H01M 109.5 . . ?
O008 C018 H01N 109.5 . . ?
O008 C018 H01O 109.5 . . ?
H01M C018 H01N 109.5 . . ?
H01M C018 H01O 109.5 . . ?
H01N C018 H01O 109.5 . . ?
C00M C019 H01P 109.5 . . ?
C00M C019 H01Q 109.5 . . ?
C00M C019 H01R 109.5 . . ?
H01P C019 H01Q 109.5 . . ?
H01P C019 H01R 109.5 . . ?
H01Q C019 H01R 109.5 . . ?
O00B C01A H01S 124.3 . . ?
O00B C01A C01B 111.3(3) . . ?
C01B C01A H01S 124.3 . . ?
C00Y C01B H01T 126.6 . . ?
C01A C01B C00Y 106.7(3) . . ?
C01A C01B H01T 126.6 . . ?
O00A C01C H01U 109.5 . . ?
O00A C01C H01V 109.5 . . ?
O00A C01C H01W 109.5 . . ?
H01U C01C H01V 109.5 . . ?
H01U C01C H01W 109.5 . . ?
H01V C01C H01W 109.5 . . ?

loop_
_geom_bond_atom_site_label_1
_geom_bond_atom_site_label_2
_geom_bond_distance
_geom_bond_site_symmetry_2
_geom_bond_publ_flag
O001 C00D 1.351(2) . ?
O001 C00E 1.456(2) . ?
O002 C00C 1.343(2) . ?
O002 C00I 1.466(2) . ?
O003 C00H 1.349(2) . ?
O003 C00K 1.445(2) . ?
O004 C00C 1.212(2) . ?
O005 C00D 1.210(2) . ?
O006 C00P 1.205(3) . ?
O007 C00O 1.437(2) . ?
O007 C015 1.447(3) . ?
O008 C00P 1.345(2) . ?
O008 C018 1.452(3) . ?
O009 C00H 1.211(2) . ?
O00A C013 1.441(3) . ?
O00A C01C 1.420(3) . ?
O00B C011 1.369(3) . ?
O00B C01A 1.339(4) . ?
C00C C00Z 1.497(3) . ?
C00D C00V 1.490(3) . ?
C00E H00E 0.9800 . ?
C00E C00J 1.537(2) . ?
C00E C00L 1.563(2) . ?
C00F H00F 0.9800 . ?
C00F C00L 1.524(2) . ?
C00F C00O 1.500(2) . ?
C00F C00S 1.532(3) . ?
C00G H00G 0.9800 . ?
C00G C00L 1.581(2) . ?
C00G C00Q 1.586(2) . ?
C00G C010 1.549(3) . ?
C00H C00N 1.485(3) . ?
C00I H00I 0.9800 . ?
C00I C00J 1.543(2) . ?
C00I C00S 1.527(3) . ?
C00J H00A 0.9700 . ?
C00J H00B 0.9700 . ?
C00K H00K 0.9800 . ?
C00K C00O 1.517(3) . ?
C00K C00Q 1.563(3) . ?
C00L C00X 1.542(2) . ?
C00M H00M 0.9300 . ?
C00M C00N 1.334(3) . ?
C00M C019 1.495(3) . ?
C00N C017 1.507(3) . ?
C00O H00O 0.9800 . ?
C00P C010 1.502(3) . ?
C00Q C00T 1.541(3) . ?
C00Q C00U 1.550(3) . ?
C00R C00T 1.345(3) . ?
C00R C00W 1.508(3) . ?
C00R C012 1.530(3) . ?
C00S C014 1.545(3) . ?
C00S C015 1.543(3) . ?
C00T C013 1.515(3) . ?
C00U H00C 0.9600 . ?
C00U H00D 0.9600 . ?
C00U H00H 0.9600 . ?
C00V H00J 0.9600 . ?
C00V H00L 0.9600 . ?
C00V H00N 0.9600 . ?
C00W H00P 0.9600 . ?
C00W H00Q 0.9600 . ?
C00W H00R 0.9600 . ?
C00X H00S 0.9600 . ?
C00X H00T 0.9600 . ?
C00X H00U 0.9600 . ?
C00Y C011 1.340(3) . ?
C00Y C012 1.503(3) . ?
C00Y C01B 1.416(4) . ?
C00Z H00V 0.9600 . ?
C00Z H00W 0.9600 . ?
C00Z H00X 0.9600 . ?
C010 H01A 0.9700 . ?
C010 H01B 0.9700 . ?
C011 H011 0.9300 . ?
C012 H012 0.9800 . ?
C012 C016 1.535(3) . ?
C013 H013 0.9800 . ?
C013 C016 1.516(3) . ?
C014 H01C 0.9600 . ?
C014 H01D 0.9600 . ?
C014 H01E 0.9600 . ?
C015 H01F 0.9700 . ?
C015 H01G 0.9700 . ?
C016 H01H 0.9700 . ?
C016 H01I 0.9700 . ?
C017 H01J 0.9600 . ?
C017 H01K 0.9600 . ?
C017 H01L 0.9600 . ?
C018 H01M 0.9600 . ?
C018 H01N 0.9600 . ?
C018 H01O 0.9600 . ?
C019 H01P 0.9600 . ?
C019 H01Q 0.9600 . ?
C019 H01R 0.9600 . ?
C01A H01S 0.9300 . ?
C01A C01B 1.345(4) . ?
C01B H01T 0.9300 . ?
C01C H01U 0.9600 . ?
C01C H01V 0.9600 . ?
C01C H01W 0.9600 . ?
